data_4339241
loop_
_publ_author_name
'Marchal, Claire'
'Filinchuk, Yaroslav'
'Imbert, Daniel'
'B\"unzli, Jean-Claude G'
'Mazzanti, Marinella'

_publ_section_title
;
 Toward the rational design of lanthanide coordination polymers: a new
 topological approach.
;
_journal_issue 16
_journal_name_full 'Inorganic chemistry'
_journal_page_first 6242
_journal_page_last 6244
_journal_paper_doi 10.1021/ic7009918
_journal_volume 46
_journal_year 2007
_chemical_formula_sum 'C32 H57 N6 O22 Tb'
_chemical_formula_weight 1036.76
_chemical_name_systematic
; 
 ? 
;
_space_group_IT_number 14
_symmetry_cell_setting monoclinic
_symmetry_Int_Tables_number 14
_symmetry_space_group_name_Hall '-P 2yn'
_symmetry_space_group_name_H-M 'P 1 21/n 1'
_atom_sites_solution_hydrogens geom
_atom_sites_solution_primary direct
_atom_sites_solution_secondary difmap
_audit_creation_method SHELXL-97
_cell_angle_alpha 90.00
_cell_angle_beta 94.5153(12)
_cell_angle_gamma 90.00
_cell_formula_units_Z 4
_cell_length_a 16.0957(2)
_cell_length_b 14.28689(13)
_cell_length_c 18.47870(16)
_cell_measurement_temperature 100(2)
_cell_volume 4236.13(8)
_computing_cell_refinement 'CrysAlis (Oxford Diffraction, 2006)'
_computing_data_collection 'MARCCD control software (MAR, 2002)'
_computing_data_reduction 'CrysAlis (Oxford Diffraction, 2006)'
_computing_structure_refinement 'SHELXL-97 (Sheldrick, 1997)'
_computing_structure_solution 'SHELXS-97 (Sheldrick, 1990)'
_diffrn_ambient_temperature 100.0(5)
_diffrn_detector_area_resol_mean 6.67
_diffrn_measured_fraction_theta_full 0.990
_diffrn_measured_fraction_theta_max 0.990
_diffrn_measurement_device_type 'MAR345 Image plate'
_diffrn_measurement_method \f-scan
_diffrn_radiation_monochromator 'Si (111)'
_diffrn_radiation_source 'Beamline BM1A, SNBL, ESRF, Grenoble, France'
_diffrn_radiation_type synchrotron
_diffrn_radiation_wavelength 0.71076
_diffrn_reflns_av_R_equivalents 0.0384
_diffrn_reflns_av_sigmaI/netI 0.0300
_diffrn_reflns_limit_h_max 19
_diffrn_reflns_limit_h_min -20
_diffrn_reflns_limit_k_max 17
_diffrn_reflns_limit_k_min -17
_diffrn_reflns_limit_l_max 23
_diffrn_reflns_limit_l_min -23
_diffrn_reflns_number 40951
_diffrn_reflns_theta_full 26.62
_diffrn_reflns_theta_max 26.62
_diffrn_reflns_theta_min 1.80
_diffrn_standards_interval_count 0
_diffrn_standards_interval_time 0
_diffrn_standards_number 0
_exptl_absorpt_coefficient_mu 1.760
_exptl_absorpt_correction_type empirical
_exptl_absorpt_process_details 'SADABS v.2.10 (Sheldrick, 2005)'
_exptl_crystal_density_diffrn 1.626
_exptl_crystal_density_method 'not measured'
_exptl_crystal_F_000 2128
_exptl_crystal_size_max 0.050
_exptl_crystal_size_mid 0.060
_exptl_crystal_size_min 0.070
_refine_diff_density_max 1.763
_refine_diff_density_min -1.683
_refine_diff_density_rms 0.112
_refine_ls_extinction_method none
_refine_ls_goodness_of_fit_ref 1.017
_refine_ls_hydrogen_treatment mixed
_refine_ls_matrix_type full
_refine_ls_number_parameters 597
_refine_ls_number_reflns 8800
_refine_ls_number_restraints 0
_refine_ls_restrained_S_all 1.017
_refine_ls_R_factor_all 0.0454
_refine_ls_R_factor_gt 0.0382
_refine_ls_shift/su_max 6.366
_refine_ls_shift/su_mean 0.011
_refine_ls_structure_factor_coef Fsqd
_refine_ls_weighting_details 'calc w=1/[\s^2^(Fo^2^)+(0.0383P)^2^+17.8270P] where P=(Fo^2^+2Fc^2^)/3'
_refine_ls_weighting_scheme calc
_refine_ls_wR_factor_gt 0.0902
_refine_ls_wR_factor_ref 0.0951
_reflns_number_gt 7679
_reflns_number_total 8800
_reflns_threshold_expression >2sigma(I)
_cod_data_source_file ic7009918-file001.cif
_cod_data_source_block TbHtpabn14H2O
_cod_original_cell_volume 4236.13(7)
_cod_original_sg_symbol_H-M 'P 21/n'
_cod_database_code 4339241

loop_
_symmetry_equiv_pos_as_xyz
'x, y, z'
'-x+1/2, y+1/2, -z+1/2'
'-x, -y, -z'
'x-1/2, -y-1/2, z-1/2'

loop_
_atom_site_label
_atom_site_type_symbol
_atom_site_fract_x
_atom_site_fract_y
_atom_site_fract_z
_atom_site_U_iso_or_equiv
_atom_site_adp_type
_atom_site_occupancy
_atom_site_symmetry_multiplicity
_atom_site_calc_flag
_atom_site_refinement_flags
Tb Tb 0.306256(10) 0.362655(13) 0.081132(9) 0.01916(7) Uani 1 1 d .
N1 N 0.23855(19) 0.3821(2) -0.05475(16) 0.0221(7) Uani 1 1 d .
N2 N 0.34388(19) 0.5060(2) 0.01388(16) 0.0221(7) Uani 1 1 d .
N3 N 0.36388(18) 0.2572(2) -0.00864(17) 0.0207(6) Uani 1 1 d .
O1 O 0.42864(16) 0.4359(2) 0.12679(14) 0.0267(6) Uani 1 1 d .
O2 O 0.52523(17) 0.5490(2) 0.12822(15) 0.0307(6) Uani 1 1 d .
O3 O 0.39024(17) 0.2429(2) 0.13353(14) 0.0257(6) Uani 1 1 d .
O4 O 0.46183(19) 0.1099(2) 0.12617(16) 0.0319(7) Uani 1 1 d .
C1 C 0.1048(2) 0.3432(3) -0.1329(2) 0.0265(9) Uani 1 1 d .
H1A H 0.1372 0.3319 -0.1754 0.032 Uiso 1 1 calc R
H1B H 0.0859 0.4092 -0.1346 0.032 Uiso 1 1 calc R
C2 C 0.1602(2) 0.3261(3) -0.0630(2) 0.0247(8) Uani 1 1 d .
H2A H 0.1273 0.3397 -0.0212 0.030 Uiso 1 1 calc R
H2B H 0.1752 0.2589 -0.0606 0.030 Uiso 1 1 calc R
C3 C 0.2203(2) 0.4824(3) -0.0672(2) 0.0253(8) Uani 1 1 d .
H3A H 0.1725 0.5012 -0.0399 0.030 Uiso 1 1 calc R
H3B H 0.2051 0.4934 -0.1195 0.030 Uiso 1 1 calc R
C4 C 0.2959(2) 0.5407(3) -0.0426(2) 0.0247(8) Uani 1 1 d .
C5 C 0.3150(3) 0.6233(3) -0.0764(2) 0.0330(10) Uani 1 1 d .
H5 H 0.2799 0.6465 -0.1161 0.040 Uiso 1 1 calc R
C6 C 0.3859(3) 0.6720(3) -0.0515(2) 0.0359(10) Uani 1 1 d .
H6 H 0.4002 0.7289 -0.0739 0.043 Uiso 1 1 calc R
C7 C 0.4359(3) 0.6360(3) 0.0070(2) 0.0287(9) Uani 1 1 d .
H7 H 0.4852 0.6677 0.0250 0.034 Uiso 1 1 calc R
C8 C 0.4124(2) 0.5535(3) 0.0380(2) 0.0245(8) Uani 1 1 d .
C9 C 0.4603(2) 0.5101(3) 0.1029(2) 0.0245(8) Uani 1 1 d .
C10 C 0.2990(2) 0.3516(3) -0.1069(2) 0.0232(8) Uani 1 1 d .
H10A H 0.3373 0.4040 -0.1153 0.028 Uiso 1 1 calc R
H10B H 0.2682 0.3363 -0.1539 0.028 Uiso 1 1 calc R
C11 C 0.3495(2) 0.2678(3) -0.08095(19) 0.0221(8) Uani 1 1 d .
C12 C 0.3861(3) 0.2090(3) -0.1294(2) 0.0296(9) Uani 1 1 d .
H12 H 0.3753 0.2176 -0.1802 0.036 Uiso 1 1 calc R
C13 C 0.4381(3) 0.1379(3) -0.1030(2) 0.0350(10) Uani 1 1 d .
H13 H 0.4645 0.0980 -0.1353 0.042 Uiso 1 1 calc R
C14 C 0.4510(3) 0.1259(3) -0.0282(2) 0.0316(9) Uani 1 1 d .
H14 H 0.4861 0.0771 -0.0086 0.038 Uiso 1 1 calc R
C15 C 0.4123(2) 0.1855(3) 0.0170(2) 0.0236(8) Uani 1 1 d .
C16 C 0.4232(2) 0.1775(3) 0.0993(2) 0.0234(8) Uani 1 1 d .
N4 N -0.1051(2) 0.2479(2) -0.21639(18) 0.0224(7) Uani 1 1 d .
H4 H -0.127(3) 0.264(3) -0.260(3) 0.031(12) Uiso 1 1 d .
N5 N -0.22808(19) 0.0878(2) -0.28391(16) 0.0198(6) Uani 1 1 d .
N6 N -0.2571(2) 0.2964(2) -0.26815(17) 0.0223(7) Uani 1 1 d .
O5 O -0.31236(17) 0.0505(2) -0.41151(15) 0.0329(7) Uani 1 1 d .
O6 O -0.42723(18) 0.0133(2) -0.35948(16) 0.0326(7) Uani 1 1 d .
O7 O -0.28620(18) 0.2588(2) -0.41353(15) 0.0343(7) Uani 1 1 d .
O8 O -0.3952(2) 0.3514(3) -0.41760(19) 0.0531(10) Uani 1 1 d .
C17 C 0.0288(2) 0.2781(3) -0.1366(2) 0.0280(9) Uani 1 1 d .
H17A H 0.0470 0.2121 -0.1314 0.034 Uiso 1 1 calc R
H17B H -0.0069 0.2929 -0.0968 0.034 Uiso 1 1 calc R
C18 C -0.0198(2) 0.2928(3) -0.2099(2) 0.0255(8) Uani 1 1 d .
H18A H -0.0262 0.3608 -0.2187 0.031 Uiso 1 1 calc R
H18B H 0.0132 0.2670 -0.2483 0.031 Uiso 1 1 calc R
C19 C -0.0988(2) 0.1425(3) -0.2172(2) 0.0239(8) Uani 1 1 d .
H19A H -0.0646 0.1216 -0.1733 0.029 Uiso 1 1 calc R
H19B H -0.0701 0.1229 -0.2602 0.029 Uiso 1 1 calc R
C20 C -0.1832(2) 0.0952(3) -0.2193(2) 0.0237(8) Uani 1 1 d .
C21 C -0.2112(3) 0.0621(3) -0.1552(2) 0.0312(9) Uani 1 1 d .
H21 H -0.1765 0.0654 -0.1112 0.037 Uiso 1 1 calc R
C22 C -0.2902(3) 0.0242(3) -0.1556(2) 0.0358(10) Uani 1 1 d .
H22 H -0.3110 0.0022 -0.1120 0.043 Uiso 1 1 calc R
C23 C -0.3384(3) 0.0188(3) -0.2209(2) 0.0298(9) Uani 1 1 d .
H23 H -0.3935 -0.0055 -0.2227 0.036 Uiso 1 1 calc R
C24 C -0.3049(2) 0.0496(3) -0.2834(2) 0.0227(8) Uani 1 1 d .
C25 C -0.3527(2) 0.0383(3) -0.3569(2) 0.0230(8) Uani 1 1 d .
C26 C -0.1607(2) 0.2857(3) -0.1622(2) 0.0240(8) Uani 1 1 d .
H26A H -0.1416 0.3488 -0.1465 0.029 Uiso 1 1 calc R
H26B H -0.1583 0.2445 -0.1190 0.029 Uiso 1 1 calc R
C27 C -0.2496(2) 0.2909(3) -0.1962(2) 0.0237(8) Uani 1 1 d .
C28 C -0.3171(3) 0.2899(3) -0.1538(2) 0.0323(9) Uani 1 1 d .
H28 H -0.3094 0.2837 -0.1025 0.039 Uiso 1 1 calc R
C29 C -0.3963(3) 0.2982(3) -0.1890(3) 0.0344(10) Uani 1 1 d .
H29 H -0.4441 0.2982 -0.1619 0.041 Uiso 1 1 calc R
C30 C -0.4051(3) 0.3066(3) -0.2637(2) 0.0316(9) Uani 1 1 d .
H30 H -0.4586 0.3137 -0.2887 0.038 Uiso 1 1 calc R
C31 C -0.3338(2) 0.3044(3) -0.3016(2) 0.0239(8) Uani 1 1 d .
C32 C -0.3391(3) 0.3050(3) -0.3841(2) 0.0283(9) Uani 1 1 d .
OW1 O -0.2896(4) 0.0667(5) 0.0243(3) 0.0937(18) Uani 1 1 d .
OW2 O 0.7191(3) 0.2435(3) 0.2217(2) 0.0604(11) Uani 1 1 d .
OW3 O 0.8143(3) 0.8900(3) 0.1917(2) 0.0571(10) Uani 1 1 d .
OW4 O 0.6825(3) 0.9842(3) 0.2481(2) 0.0577(10) Uani 1 1 d .
OW5 O 0.6299(3) 0.1108(3) 0.1480(3) 0.0642(11) Uani 1 1 d .
OW6 O -0.0052(3) 0.0106(3) 0.1108(3) 0.0666(12) Uani 1 1 d .
OW7 O 0.8744(3) 0.2196(4) 0.1773(3) 0.0658(12) Uani 1 1 d .
OW8 O 0.9134(2) 0.0402(3) 0.23190(19) 0.0513(9) Uani 1 1 d .
OW9 O 0.9517(3) 0.3890(4) 0.2151(3) 0.0712(14) Uani 1 1 d .
OW10 O 0.0498(6) 0.7292(9) -0.0574(6) 0.079(5) Uani 0.466(15) 1 d P
OW11 O 0.0244(5) 0.5583(6) -0.0099(4) 0.065(3) Uani 0.555(13) 1 d P
OW12 O -0.0265(6) 0.1340(7) -0.0272(5) 0.044(4) Uani 0.367(16) 1 d P
OW13 O -0.1683(8) -0.0728(5) 0.0451(3) 0.186(5) Uani 1 1 d .
OW14 O -0.1584(8) 0.1900(11) 0.0156(5) 0.233(6) Uani 1 1 d .
HW1 H -0.243(4) 0.134(5) 0.024(3) 0.059(18) Uiso 1 1 d .
HW2 H 0.922(3) 0.438(3) 0.225(2) 0.013(10) Uiso 1 1 d .
HW3 H 0.986(5) 0.421(6) 0.182(5) 0.11(3) Uiso 1 1 d .
HW4 H -0.039(4) 0.034(4) 0.149(3) 0.050(16) Uiso 1 1 d .
HW5 H 0.805(9) 0.204(10) 0.194(7) 0.20(5) Uiso 1 1 d .
HW6 H 0.698(5) 0.297(5) 0.250(4) 0.08(2) Uiso 1 1 d .
HW7 H 0.628(2) 0.053(2) 0.1866(18) 0.000(8) Uiso 1 1 d .
HW8 H 0.884(5) 0.288(6) 0.181(4) 0.10(3) Uiso 1 1 d .
HW9 H -0.316(7) 0.066(8) 0.076(7) 0.16(4) Uiso 1 1 d .
HW10 H 0.052(8) -0.070(10) 0.011(7) 0.20(5) Uiso 1 1 d .

loop_
_atom_site_aniso_label
_atom_site_aniso_U_11
_atom_site_aniso_U_22
_atom_site_aniso_U_33
_atom_site_aniso_U_23
_atom_site_aniso_U_13
_atom_site_aniso_U_12
Tb 0.01172(9) 0.03153(11) 0.01370(9) -0.00105(7) -0.00222(6) -0.00033(7)
N1 0.0120(14) 0.0369(18) 0.0167(15) -0.0022(13) -0.0035(11) 0.0004(13)
N2 0.0155(15) 0.0335(18) 0.0171(14) -0.0037(13) -0.0001(12) -0.0005(13)
N3 0.0125(14) 0.0286(17) 0.0209(15) 0.0009(13) -0.0001(12) -0.0043(12)
O1 0.0172(13) 0.0421(17) 0.0201(13) 0.0041(12) -0.0037(10) -0.0064(12)
O2 0.0194(14) 0.0449(17) 0.0272(14) -0.0028(13) -0.0022(11) -0.0094(13)
O3 0.0236(14) 0.0349(15) 0.0180(13) -0.0011(11) -0.0028(11) 0.0036(12)
O4 0.0337(16) 0.0309(15) 0.0308(15) 0.0071(12) 0.0012(13) 0.0016(13)
C1 0.0147(17) 0.045(2) 0.0186(18) -0.0037(16) -0.0046(14) -0.0019(16)
C2 0.0121(17) 0.042(2) 0.0194(18) -0.0010(16) -0.0045(14) -0.0021(16)
C3 0.0183(18) 0.039(2) 0.0176(17) 0.0002(16) -0.0052(14) 0.0012(16)
C4 0.0188(18) 0.032(2) 0.0228(18) -0.0014(16) -0.0001(15) 0.0030(16)
C5 0.034(2) 0.039(2) 0.025(2) 0.0057(18) -0.0017(17) 0.0042(19)
C6 0.038(3) 0.037(2) 0.034(2) 0.0062(19) 0.0044(19) -0.006(2)
C7 0.024(2) 0.034(2) 0.028(2) -0.0003(17) 0.0049(16) -0.0088(17)
C8 0.0175(18) 0.037(2) 0.0201(18) -0.0052(16) 0.0051(14) -0.0011(16)
C9 0.0173(18) 0.037(2) 0.0193(18) -0.0033(16) 0.0019(14) -0.0031(16)
C10 0.0149(17) 0.039(2) 0.0149(16) -0.0028(15) -0.0023(13) -0.0017(16)
C11 0.0165(17) 0.033(2) 0.0162(17) -0.0036(15) -0.0006(14) -0.0057(15)
C12 0.031(2) 0.037(2) 0.0203(19) -0.0060(17) 0.0016(16) -0.0015(18)
C13 0.039(3) 0.034(2) 0.032(2) -0.0088(18) 0.0077(19) 0.001(2)
C14 0.037(2) 0.025(2) 0.032(2) 0.0015(17) 0.0044(18) 0.0036(18)
C15 0.0193(18) 0.027(2) 0.0246(19) -0.0007(16) 0.0011(15) -0.0057(15)
C16 0.0172(18) 0.0266(19) 0.0256(19) 0.0054(16) -0.0026(15) -0.0050(15)
N4 0.0171(15) 0.0304(17) 0.0187(15) -0.0012(13) -0.0054(12) 0.0012(13)
N5 0.0181(15) 0.0229(16) 0.0182(14) -0.0028(12) 0.0010(12) -0.0007(13)
N6 0.0176(15) 0.0251(16) 0.0236(16) -0.0006(13) -0.0022(12) -0.0005(13)
O5 0.0192(14) 0.059(2) 0.0198(13) 0.0021(13) -0.0007(11) -0.0120(14)
O6 0.0202(14) 0.0443(18) 0.0336(16) -0.0056(13) 0.0044(12) -0.0113(13)
O7 0.0260(15) 0.053(2) 0.0225(14) -0.0066(13) -0.0056(12) 0.0142(14)
O8 0.051(2) 0.072(3) 0.0333(18) -0.0078(17) -0.0161(16) 0.037(2)
C17 0.0167(18) 0.044(2) 0.0219(19) -0.0012(17) -0.0074(15) -0.0008(17)
C18 0.0152(17) 0.038(2) 0.0218(18) -0.0014(16) -0.0051(14) -0.0039(16)
C19 0.0248(19) 0.029(2) 0.0162(17) -0.0001(15) -0.0069(14) 0.0001(16)
C20 0.0252(19) 0.0258(19) 0.0195(17) 0.0024(15) -0.0014(15) 0.0020(16)
C21 0.041(2) 0.032(2) 0.0197(19) 0.0002(16) -0.0015(17) -0.0063(19)
C22 0.049(3) 0.039(2) 0.0205(19) 0.0020(18) 0.0074(19) -0.014(2)
C23 0.034(2) 0.031(2) 0.026(2) -0.0018(17) 0.0095(17) -0.0108(18)
C24 0.0217(19) 0.0237(18) 0.0228(18) -0.0024(15) 0.0016(15) -0.0013(15)
C25 0.0202(18) 0.0263(19) 0.0225(18) 0.0002(15) 0.0021(15) -0.0001(15)
C26 0.0200(18) 0.030(2) 0.0210(18) -0.0045(15) -0.0019(15) 0.0007(16)
C27 0.0204(19) 0.0256(19) 0.0243(19) -0.0048(15) -0.0022(15) 0.0001(15)
C28 0.027(2) 0.044(3) 0.026(2) -0.0048(18) 0.0023(17) 0.0011(19)
C29 0.023(2) 0.043(3) 0.038(2) -0.006(2) 0.0072(18) -0.0001(19)
C30 0.0175(19) 0.040(2) 0.036(2) -0.0055(19) -0.0038(16) 0.0024(17)
C31 0.0195(18) 0.0218(19) 0.030(2) -0.0040(15) -0.0013(15) 0.0033(15)
C32 0.022(2) 0.031(2) 0.030(2) -0.0032(17) -0.0074(16) 0.0031(17)
OW1 0.098(4) 0.130(5) 0.054(3) -0.017(3) 0.010(3) -0.002(4)
OW2 0.074(3) 0.072(3) 0.036(2) 0.011(2) 0.0066(19) 0.014(2)
OW3 0.053(2) 0.064(3) 0.055(2) -0.007(2) 0.0077(19) -0.007(2)
OW4 0.061(3) 0.065(3) 0.046(2) -0.0078(19) -0.0034(19) 0.007(2)
OW5 0.046(2) 0.079(3) 0.067(3) 0.006(2) 0.002(2) 0.006(2)
OW6 0.053(3) 0.077(3) 0.071(3) -0.023(2) 0.013(2) -0.026(2)
OW7 0.057(3) 0.070(3) 0.072(3) 0.004(2) 0.011(2) 0.000(2)
OW8 0.045(2) 0.070(3) 0.0379(19) 0.0044(18) -0.0069(16) -0.0106(19)
OW9 0.051(3) 0.087(4) 0.079(3) 0.026(3) 0.021(2) -0.004(3)
OW10 0.058(7) 0.105(9) 0.074(7) 0.025(6) 0.001(5) 0.019(6)
OW11 0.051(5) 0.099(7) 0.045(4) 0.009(4) -0.006(3) 0.027(4)
OW12 0.046(6) 0.052(7) 0.032(5) 0.003(4) 0.002(4) -0.007(5)
OW13 0.400(15) 0.104(5) 0.054(3) -0.011(3) 0.016(6) 0.108(7)
OW14 0.219(12) 0.395(18) 0.084(6) 0.072(8) 0.001(6) -0.070(13)

loop_
_atom_type_symbol
_atom_type_description
_atom_type_scat_dispersion_real
_atom_type_scat_dispersion_imag
_atom_type_scat_source
C C 0.0033 0.0016 'International Tables Vol C Tables 4.2.6.8 and 6.1.1.4'
H H 0.0000 0.0000 'International Tables Vol C Tables 4.2.6.8 and 6.1.1.4'
N N 0.0061 0.0033 'International Tables Vol C Tables 4.2.6.8 and 6.1.1.4'
O O 0.0106 0.0060 'International Tables Vol C Tables 4.2.6.8 and 6.1.1.4'
Tb Tb -0.1723 4.1537 'International Tables Vol C Tables 4.2.6.8 and 6.1.1.4'

loop_
_geom_angle_atom_site_label_1
_geom_angle_atom_site_label_2
_geom_angle_atom_site_label_3
_geom_angle
_geom_angle_site_symmetry_1
_geom_angle_site_symmetry_3
O5 Tb O7 81.98(12) 4_666 4_666
O5 Tb O1 114.86(11) 4_666 .
O7 Tb O1 149.04(10) 4_666 .
O5 Tb O3 145.89(10) 4_666 .
O7 Tb O3 77.59(11) 4_666 .
O1 Tb O3 74.59(10) . .
O5 Tb N3 136.71(10) 4_666 .
O7 Tb N3 81.20(11) 4_666 .
O1 Tb N3 99.52(10) . .
O3 Tb N3 66.29(10) . .
O5 Tb N2 79.69(11) 4_666 .
O7 Tb N2 145.73(10) 4_666 .
O1 Tb N2 65.17(10) . .
O3 Tb N2 130.60(10) . .
N3 Tb N2 92.72(10) . .
O5 Tb N1 73.69(10) 4_666 .
O7 Tb N1 84.33(10) 4_666 .
O1 Tb N1 124.36(10) . .
O3 Tb N1 130.09(10) . .
N3 Tb N1 65.17(10) . .
N2 Tb N1 62.84(10) . .
O5 Tb N5 64.49(9) 4_666 4_666
O7 Tb N5 88.73(10) 4_666 4_666
O1 Tb N5 77.04(9) . 4_666
O3 Tb N5 87.88(9) . 4_666
N3 Tb N5 153.70(10) . 4_666
N2 Tb N5 108.73(10) . 4_666
N1 Tb N5 138.17(9) . 4_666
C3 N1 C10 108.4(3) . .
C3 N1 C2 110.4(3) . .
C10 N1 C2 111.6(3) . .
C3 N1 Tb 108.0(2) . .
C10 N1 Tb 109.8(2) . .
C2 N1 Tb 108.6(2) . .
C8 N2 C4 118.6(4) . .
C8 N2 Tb 118.4(3) . .
C4 N2 Tb 122.8(3) . .
C11 N3 C15 118.9(3) . .
C11 N3 Tb 123.5(3) . .
C15 N3 Tb 117.6(2) . .
C9 O1 Tb 126.9(2) . .
C16 O3 Tb 125.6(2) . .
C2 C1 C17 110.5(3) . .
C2 C1 H1A 109.6 . .
C17 C1 H1A 109.6 . .
C2 C1 H1B 109.6 . .
C17 C1 H1B 109.6 . .
H1A C1 H1B 108.1 . .
N1 C2 C1 115.6(3) . .
N1 C2 H2A 108.4 . .
C1 C2 H2A 108.4 . .
N1 C2 H2B 108.4 . .
C1 C2 H2B 108.4 . .
H2A C2 H2B 107.4 . .
N1 C3 C4 110.0(3) . .
N1 C3 H3A 109.7 . .
C4 C3 H3A 109.7 . .
N1 C3 H3B 109.7 . .
C4 C3 H3B 109.7 . .
H3A C3 H3B 108.2 . .
N2 C4 C5 122.1(4) . .
N2 C4 C3 115.4(3) . .
C5 C4 C3 122.5(4) . .
C4 C5 C6 119.1(4) . .
C4 C5 H5 120.4 . .
C6 C5 H5 120.4 . .
C5 C6 C7 118.9(4) . .
C5 C6 H6 120.5 . .
C7 C6 H6 120.5 . .
C8 C7 C6 118.5(4) . .
C8 C7 H7 120.7 . .
C6 C7 H7 120.7 . .
N2 C8 C7 122.7(4) . .
N2 C8 C9 114.3(4) . .
C7 C8 C9 122.9(4) . .
O2 C9 O1 126.2(4) . .
O2 C9 C8 118.6(4) . .
O1 C9 C8 115.2(3) . .
N1 C10 C11 113.0(3) . .
N1 C10 H10A 109.0 . .
C11 C10 H10A 109.0 . .
N1 C10 H10B 109.0 . .
C11 C10 H10B 109.0 . .
H10A C10 H10B 107.8 . .
N3 C11 C12 121.4(4) . .
N3 C11 C10 116.9(3) . .
C12 C11 C10 121.4(3) . .
C13 C12 C11 119.5(4) . .
C13 C12 H12 120.2 . .
C11 C12 H12 120.2 . .
C12 C13 C14 118.7(4) . .
C12 C13 H13 120.6 . .
C14 C13 H13 120.6 . .
C15 C14 C13 119.1(4) . .
C15 C14 H14 120.4 . .
C13 C14 H14 120.4 . .
N3 C15 C14 122.2(4) . .
N3 C15 C16 115.2(3) . .
C14 C15 C16 122.5(4) . .
O4 C16 O3 126.4(4) . .
O4 C16 C15 118.5(4) . .
O3 C16 C15 115.0(3) . .
C26 N4 C19 114.3(3) . .
C26 N4 C18 112.5(3) . .
C19 N4 C18 111.3(3) . .
C26 N4 H4 107(3) . .
C19 N4 H4 106(3) . .
C18 N4 H4 105(3) . .
C20 N5 C24 116.9(3) . .
C20 N5 Tb 131.6(2) . 4_565
C24 N5 Tb 111.5(2) . 4_565
C27 N6 C31 118.3(3) . .
C25 O5 Tb 127.6(3) . 4_565
C32 O7 Tb 153.4(3) . 4_565
C18 C17 C1 107.9(3) . .
C18 C17 H17A 110.1 . .
C1 C17 H17A 110.1 . .
C18 C17 H17B 110.1 . .
C1 C17 H17B 110.1 . .
H17A C17 H17B 108.4 . .
N4 C18 C17 114.3(3) . .
N4 C18 H18A 108.7 . .
C17 C18 H18A 108.7 . .
N4 C18 H18B 108.7 . .
C17 C18 H18B 108.7 . .
H18A C18 H18B 107.6 . .
N4 C19 C20 112.6(3) . .
N4 C19 H19A 109.1 . .
C20 C19 H19A 109.1 . .
N4 C19 H19B 109.1 . .
C20 C19 H19B 109.1 . .
H19A C19 H19B 107.8 . .
N5 C20 C21 122.8(4) . .
N5 C20 C19 118.3(3) . .
C21 C20 C19 118.8(3) . .
C22 C21 C20 119.4(4) . .
C22 C21 H21 120.3 . .
C20 C21 H21 120.3 . .
C21 C22 C23 118.7(4) . .
C21 C22 H22 120.7 . .
C23 C22 H22 120.7 . .
C22 C23 C24 118.7(4) . .
C22 C23 H23 120.6 . .
C24 C23 H23 120.6 . .
N5 C24 C23 123.4(4) . .
N5 C24 C25 116.0(3) . .
C23 C24 C25 120.6(4) . .
O6 C25 O5 124.4(4) . .
O6 C25 C24 119.0(3) . .
O5 C25 C24 116.5(3) . .
N4 C26 C27 109.6(3) . .
N4 C26 H26A 109.8 . .
C27 C26 H26A 109.8 . .
N4 C26 H26B 109.8 . .
C27 C26 H26B 109.8 . .
H26A C26 H26B 108.2 . .
N6 C27 C28 123.5(4) . .
N6 C27 C26 115.2(3) . .
C28 C27 C26 121.3(4) . .
C27 C28 C29 117.7(4) . .
C27 C28 H28 121.2 . .
C29 C28 H28 121.2 . .
C30 C29 C28 119.5(4) . .
C30 C29 H29 120.2 . .
C28 C29 H29 120.2 . .
C29 C30 C31 118.5(4) . .
C29 C30 H30 120.7 . .
C31 C30 H30 120.7 . .
N6 C31 C30 122.4(4) . .
N6 C31 C32 116.0(3) . .
C30 C31 C32 121.5(4) . .
O7 C32 O8 124.2(4) . .
O7 C32 C31 116.9(3) . .
O8 C32 C31 118.8(4) . .
HW1 OW1 HW9 107(7) . .
HW5 OW7 HW8 108(8) . .
HW2 OW9 HW3 96(6) . .

loop_
_geom_bond_atom_site_label_1
_geom_bond_atom_site_label_2
_geom_bond_distance
_geom_bond_site_symmetry_2
Tb O5 2.290(3) 4_666
Tb O7 2.293(3) 4_666
Tb O1 2.329(3) .
Tb O3 2.342(3) .
Tb N3 2.475(3) .
Tb N2 2.495(3) .
Tb N1 2.672(3) .
Tb N5 2.691(3) 4_666
N1 C3 1.477(5) .
N1 C10 1.488(5) .
N1 C2 1.491(5) .
N2 C8 1.341(5) .
N2 C4 1.343(5) .
N3 C11 1.347(5) .
N3 C15 1.350(5) .
O1 C9 1.270(5) .
O2 C9 1.242(5) .
O3 C16 1.269(5) .
O4 C16 1.232(5) .
C1 C2 1.532(5) .
C1 C17 1.534(5) .
C1 H1A 0.9900 .
C1 H1B 0.9900 .
C2 H2A 0.9900 .
C2 H2B 0.9900 .
C3 C4 1.514(5) .
C3 H3A 0.9900 .
C3 H3B 0.9900 .
C4 C5 1.381(6) .
C5 C6 1.383(7) .
C5 H5 0.9500 .
C6 C7 1.393(6) .
C6 H6 0.9500 .
C7 C8 1.376(6) .
C7 H7 0.9500 .
C8 C9 1.508(6) .
C10 C11 1.503(6) .
C10 H10A 0.9900 .
C10 H10B 0.9900 .
C11 C12 1.393(6) .
C12 C13 1.380(6) .
C12 H12 0.9500 .
C13 C14 1.393(6) .
C13 H13 0.9500 .
C14 C15 1.376(6) .
C14 H14 0.9500 .
C15 C16 1.521(5) .
N4 C26 1.495(5) .
N4 C19 1.509(5) .
N4 C18 1.512(5) .
N4 H4 0.88(5) .
N5 C20 1.350(5) .
N5 C24 1.351(5) .
N5 Tb 2.691(3) 4_565
N6 C27 1.328(5) .
N6 C31 1.342(5) .
O5 C25 1.256(5) .
O5 Tb 2.290(3) 4_565
O6 C25 1.248(5) .
O7 C32 1.237(5) .
O7 Tb 2.293(3) 4_565
O8 C32 1.247(5) .
C17 C18 1.524(5) .
C17 H17A 0.9900 .
C17 H17B 0.9900 .
C18 H18A 0.9900 .
C18 H18B 0.9900 .
C19 C20 1.514(5) .
C19 H19A 0.9900 .
C19 H19B 0.9900 .
C20 C21 1.385(6) .
C21 C22 1.381(6) .
C21 H21 0.9500 .
C22 C23 1.383(6) .
C22 H22 0.9500 .
C23 C24 1.386(5) .
C23 H23 0.9500 .
C24 C25 1.516(5) .
C26 C27 1.518(5) .
C26 H26A 0.9900 .
C26 H26B 0.9900 .
C27 C28 1.389(6) .
C28 C29 1.390(6) .
C28 H28 0.9500 .
C29 C30 1.383(6) .
C29 H29 0.9500 .
C30 C31 1.390(6) .
C30 H30 0.9500 .
C31 C32 1.519(6) .
OW1 HW1 1.22(7) .
OW1 HW9 1.07(12) .
OW2 HW6 1.00(8) .
OW5 HW7 1.09(3) .
OW6 HW4 0.98(6) .
OW7 HW5 1.21(14) .
OW7 HW8 0.99(9) .
OW9 HW2 0.88(4) .
OW9 HW3 0.97(9) .

loop_
_geom_torsion_atom_site_label_1
_geom_torsion_atom_site_label_2
_geom_torsion_atom_site_label_3
_geom_torsion_atom_site_label_4
_geom_torsion
_geom_torsion_site_symmetry_1
O5 Tb N1 C3 50.1(2) 4_666
O7 Tb N1 C3 133.3(2) 4_666
O1 Tb N1 C3 -59.2(3) .
O3 Tb N1 C3 -158.1(2) .
N3 Tb N1 C3 -143.8(3) .
N2 Tb N1 C3 -36.5(2) .
N5 Tb N1 C3 51.6(3) 4_666
O5 Tb N1 C10 168.1(3) 4_666
O7 Tb N1 C10 -108.6(3) 4_666
O1 Tb N1 C10 58.8(3) .
O3 Tb N1 C10 -40.1(3) .
N3 Tb N1 C10 -25.7(2) .
N2 Tb N1 C10 81.5(2) .
N5 Tb N1 C10 169.7(2) 4_666
O5 Tb N1 C2 -69.7(2) 4_666
O7 Tb N1 C2 13.6(2) 4_666
O1 Tb N1 C2 -179.0(2) .
O3 Tb N1 C2 82.1(3) .
N3 Tb N1 C2 96.5(3) .
N2 Tb N1 C2 -156.3(3) .
N5 Tb N1 C2 -68.1(3) 4_666
O5 Tb N2 C8 122.0(3) 4_666
O7 Tb N2 C8 -179.2(2) 4_666
O1 Tb N2 C8 -1.7(3) .
O3 Tb N2 C8 -40.2(3) .
N3 Tb N2 C8 -100.9(3) .
N1 Tb N2 C8 -161.1(3) .
N5 Tb N2 C8 63.6(3) 4_666
O5 Tb N2 C4 -53.9(3) 4_666
O7 Tb N2 C4 4.8(4) 4_666
O1 Tb N2 C4 -177.6(3) .
O3 Tb N2 C4 143.9(3) .
N3 Tb N2 C4 83.2(3) .
N1 Tb N2 C4 23.0(3) .
N5 Tb N2 C4 -112.3(3) 4_666
O5 Tb N3 C11 32.3(4) 4_666
O7 Tb N3 C11 100.6(3) 4_666
O1 Tb N3 C11 -110.8(3) .
O3 Tb N3 C11 -179.2(3) .
N2 Tb N3 C11 -45.5(3) .
N1 Tb N3 C11 12.8(3) .
N5 Tb N3 C11 169.2(2) 4_666
O5 Tb N3 C15 -147.7(2) 4_666
O7 Tb N3 C15 -79.5(3) 4_666
O1 Tb N3 C15 69.2(3) .
O3 Tb N3 C15 0.8(2) .
N2 Tb N3 C15 134.4(3) .
N1 Tb N3 C15 -167.3(3) .
N5 Tb N3 C15 -10.8(4) 4_666
O5 Tb O1 C9 -63.4(3) 4_666
O7 Tb O1 C9 178.3(3) 4_666
O3 Tb O1 C9 151.6(3) .
N3 Tb O1 C9 89.6(3) .
N2 Tb O1 C9 1.0(3) .
N1 Tb O1 C9 23.2(4) .
N5 Tb O1 C9 -117.0(3) 4_666
O5 Tb O3 C16 136.4(3) 4_666
O7 Tb O3 C16 81.9(3) 4_666
O1 Tb O3 C16 -111.8(3) .
N3 Tb O3 C16 -3.9(3) .
N2 Tb O3 C16 -75.9(3) .
N1 Tb O3 C16 10.4(3) .
N5 Tb O3 C16 171.0(3) 4_666
C3 N1 C2 C1 51.0(4) .
C10 N1 C2 C1 -69.7(4) .
Tb N1 C2 C1 169.2(3) .
C17 C1 C2 N1 177.1(3) .
C10 N1 C3 C4 -70.1(4) .
C2 N1 C3 C4 167.4(3) .
Tb N1 C3 C4 48.8(3) .
C8 N2 C4 C5 0.0(6) .
Tb N2 C4 C5 175.9(3) .
C8 N2 C4 C3 179.3(3) .
Tb N2 C4 C3 -4.8(5) .
N1 C3 C4 N2 -31.9(5) .
N1 C3 C4 C5 147.4(4) .
N2 C4 C5 C6 0.3(6) .
C3 C4 C5 C6 -179.0(4) .
C4 C5 C6 C7 0.0(7) .
C5 C6 C7 C8 -0.4(7) .
C4 N2 C8 C7 -0.4(6) .
Tb N2 C8 C7 -176.5(3) .
C4 N2 C8 C9 178.3(3) .
Tb N2 C8 C9 2.2(4) .
C6 C7 C8 N2 0.7(6) .
C6 C7 C8 C9 -177.9(4) .
Tb O1 C9 O2 179.3(3) .
Tb O1 C9 C8 -0.3(5) .
N2 C8 C9 O2 179.1(3) .
C7 C8 C9 O2 -2.2(6) .
N2 C8 C9 O1 -1.3(5) .
C7 C8 C9 O1 177.4(4) .
C3 N1 C10 C11 155.4(3) .
C2 N1 C10 C11 -82.8(4) .
Tb N1 C10 C11 37.6(4) .
C15 N3 C11 C12 -2.7(5) .
Tb N3 C11 C12 177.3(3) .
C15 N3 C11 C10 -176.8(3) .
Tb N3 C11 C10 3.1(4) .
N1 C10 C11 N3 -29.2(5) .
N1 C10 C11 C12 156.6(4) .
N3 C11 C12 C13 0.2(6) .
C10 C11 C12 C13 174.1(4) .
C11 C12 C13 C14 1.4(7) .
C12 C13 C14 C15 -0.6(7) .
C11 N3 C15 C14 3.5(6) .
Tb N3 C15 C14 -176.4(3) .
C11 N3 C15 C16 -178.5(3) .
Tb N3 C15 C16 1.6(4) .
C13 C14 C15 N3 -1.9(6) .
C13 C14 C15 C16 -179.8(4) .
Tb O3 C16 O4 -173.7(3) .
Tb O3 C16 C15 6.0(5) .
N3 C15 C16 O4 175.0(3) .
C14 C15 C16 O4 -7.0(6) .
N3 C15 C16 O3 -4.6(5) .
C14 C15 C16 O3 173.4(4) .
C2 C1 C17 C18 -175.4(3) .
C26 N4 C18 C17 60.8(5) .
C19 N4 C18 C17 -68.8(4) .
C1 C17 C18 N4 -168.7(3) .
C26 N4 C19 C20 48.1(4) .
C18 N4 C19 C20 176.7(3) .
C24 N5 C20 C21 2.9(6) .
Tb N5 C20 C21 -177.7(3) 4_565
C24 N5 C20 C19 -176.7(3) .
Tb N5 C20 C19 2.7(5) 4_565
N4 C19 C20 N5 81.0(4) .
N4 C19 C20 C21 -98.6(4) .
N5 C20 C21 C22 -3.6(7) .
C19 C20 C21 C22 175.9(4) .
C20 C21 C22 C23 1.3(7) .
C21 C22 C23 C24 1.5(7) .
C20 N5 C24 C23 0.1(6) .
Tb N5 C24 C23 -179.4(3) 4_565
C20 N5 C24 C25 -177.6(3) .
Tb N5 C24 C25 2.9(4) 4_565
C22 C23 C24 N5 -2.3(6) .
C22 C23 C24 C25 175.3(4) .
Tb O5 C25 O6 159.1(3) 4_565
Tb O5 C25 C24 -24.7(5) 4_565
N5 C24 C25 O6 -172.1(4) .
C23 C24 C25 O6 10.1(6) .
N5 C24 C25 O5 11.4(5) .
C23 C24 C25 O5 -166.3(4) .
C19 N4 C26 C27 -87.9(4) .
C18 N4 C26 C27 144.0(3) .
C31 N6 C27 C28 2.2(6) .
C31 N6 C27 C26 -177.7(3) .
N4 C26 C27 N6 -24.0(5) .
N4 C26 C27 C28 156.1(4) .
N6 C27 C28 C29 -2.2(7) .
C26 C27 C28 C29 177.7(4) .
C27 C28 C29 C30 0.3(7) .
C28 C29 C30 C31 1.3(7) .
C27 N6 C31 C30 -0.4(6) .
C27 N6 C31 C32 -176.7(3) .
C29 C30 C31 N6 -1.3(6) .
C29 C30 C31 C32 174.8(4) .
Tb O7 C32 O8 -151.8(5) 4_565
Tb O7 C32 C31 28.4(9) 4_565
N6 C31 C32 O7 31.7(6) .
C30 C31 C32 O7 -144.7(4) .
N6 C31 C32 O8 -148.1(4) .
C30 C31 C32 O8 35.5(6) .
